data_1558155
loop_
_publ_author_name
'Doistau, Benjamin'
'Benda, Lorien'
'Cantin, Jean-Louis'
'Cador, Olivier'
'Pointillart, Fabrice'
'Wernsdorfer, Wolfgang'
'Chamoreau, Lise-Marie'
'Marvaud, Val\'erie'
'Hasenknopf, Bernold'
'Vives, Guillaume'

_publ_section_title
;
 Dual switchable molecular tweezers incorporating anisotropic
 Mn<sup>III</sup>-salphen complexes.
;
_journal_issue 26
_journal_name_full 'Dalton transactions (Cambridge, England : 2003)'
_journal_page_first 8872
_journal_page_last 8882
_journal_paper_doi 10.1039/d0dt01465f
_journal_volume 49
_journal_year 2020
_chemical_formula_moiety 'C93 H109 Cl3 Mn2 N7 O7 Zn, 5(C H4O), Cl'
_chemical_formula_sum 'C98 H129 Cl4 Mn2 N7 O12 Zn'
_chemical_formula_weight 1914.12
_space_group_crystal_system triclinic
_space_group_IT_number 2
_space_group_name_Hall '-P 1'
_space_group_name_H-M_alt 'P -1'
_atom_sites_solution_hydrogens mixed
_atom_sites_solution_primary dual
_atom_sites_solution_secondary dual
_audit_creation_method SHELXL-2014/7
_audit_update_record
;
2018-06-01 deposited with the CCDC.	2020-05-25 downloaded from the CCDC.
;
_cell_angle_alpha 88.1420(10)
_cell_angle_beta 84.2230(10)
_cell_angle_gamma 66.4380(10)
_cell_formula_units_Z 2
_cell_length_a 14.1647(2)
_cell_length_b 15.3020(2)
_cell_length_c 25.9901(4)
_cell_measurement_reflns_used 41182
_cell_measurement_temperature 100(2)
_cell_measurement_theta_max 31.81
_cell_measurement_theta_min 2.42
_cell_volume 5137.23(13)
_computing_cell_refinement 'CrysAlisPro, Agilent Technologies V 1.171.37.34'
_computing_data_collection 'CrysAlisPro, Agilent Technologies V 1.171.37.34'
_computing_data_reduction 'CrysAlisPro, Agilent Technologies V 1.171.37.34'
_computing_molecular_graphics 'DIAMOND (Brandenburg, 2006)'
_computing_publication_material 'WinGX publication routines (Farrugia, 2012)'
_computing_structure_refinement 'SHELXL-2014/7 (Sheldrick, 2014)'
_computing_structure_solution 'SHELXT-2014 (Sheldrick, 2014)'
_diffrn_ambient_temperature 100(2)
_diffrn_measured_fraction_theta_full 0.982
_diffrn_measured_fraction_theta_max 0.931
_diffrn_measurement_device 'four-circle diffractometer'
_diffrn_measurement_device_type 'Xcalibur, Atlas'
_diffrn_measurement_method '\f and \w scans'
_diffrn_radiation_probe x-ray
_diffrn_radiation_type synchrotron
_diffrn_radiation_wavelength 0.66825
_diffrn_reflns_av_R_equivalents 0.0695
_diffrn_reflns_av_unetI/netI 0.0378
_diffrn_reflns_Laue_measured_fraction_full 0.982
_diffrn_reflns_Laue_measured_fraction_max 0.931
_diffrn_reflns_limit_h_max 19
_diffrn_reflns_limit_h_min -19
_diffrn_reflns_limit_k_max 23
_diffrn_reflns_limit_k_min -23
_diffrn_reflns_limit_l_max 39
_diffrn_reflns_limit_l_min -39
_diffrn_reflns_number 178582
_diffrn_reflns_point_group_measured_fraction_full 0.982
_diffrn_reflns_point_group_measured_fraction_max 0.931
_diffrn_reflns_theta_full 23.638
_diffrn_reflns_theta_max 30.414
_diffrn_reflns_theta_min 1.481
_diffrn_source synchrotron
_exptl_absorpt_coefficient_mu 0.535
_exptl_absorpt_correction_T_max 1
_exptl_absorpt_correction_T_min 0.825
_exptl_absorpt_correction_type multi-scan
_exptl_absorpt_process_details
;
CrysAlisPro, Agilent Technologies,
Version 1.171.37.34 (release 22-05-2014 CrysAlis171 .NET)
(compiled May 22 2014,16:03:01)
Empirical absorption correction using spherical harmonics,
 implemented in SCALE3 ABSPACK scaling algorithm.
;
_exptl_crystal_colour 'dark red'
_exptl_crystal_density_diffrn 1.237
_exptl_crystal_density_method 'not measured'
_exptl_crystal_description plate-like
_exptl_crystal_F_000 2020
_exptl_crystal_size_max 0.3
_exptl_crystal_size_mid 0.11
_exptl_crystal_size_min 0.09
_refine_diff_density_max 2.092
_refine_diff_density_min -0.836
_refine_diff_density_rms 0.108
_refine_ls_extinction_method none
_refine_ls_goodness_of_fit_ref 1.043
_refine_ls_hydrogen_treatment constr
_refine_ls_matrix_type full
_refine_ls_number_parameters 1246
_refine_ls_number_reflns 34853
_refine_ls_number_restraints 144
_refine_ls_restrained_S_all 1.043
_refine_ls_R_factor_all 0.0841
_refine_ls_R_factor_gt 0.0654
_refine_ls_shift/su_max 0.004
_refine_ls_shift/su_mean 0.000
_refine_ls_structure_factor_coef Fsqd
_refine_ls_weighting_details 'w=1/[\s^2^(Fo^2^)+(0.1267P)^2^+1.1518P] where P=(Fo^2^+2Fc^2^)/3'
_refine_ls_weighting_scheme calc
_refine_ls_wR_factor_gt 0.1850
_refine_ls_wR_factor_ref 0.2087
_reflns_Friedel_coverage 0.000
_reflns_number_gt 25877
_reflns_number_total 34853
_reflns_threshold_expression 'I > 2\s(I)'
_cod_data_source_file d0dt01465f2.cif
_cod_data_source_block shelx
_cod_depositor_comments 'Adding full bibliography for 1558155--1558156.cif.'
_cod_original_cell_volume 5137.24(13)
_cod_database_code 1558155
_shelx_shelxl_version_number 2014/7
_shelx_space_group_comment
;
The symmetry employed for this shelxl refinement is uniquely defined
by the following loop, which should always be used as a source of
symmetry information in preference to the above space-group names.
They are only intended as comments.
;

loop_
_space_group_symop_operation_xyz
'x, y, z'
'-x, -y, -z'

loop_
_atom_site_label
_atom_site_type_symbol
_atom_site_fract_x
_atom_site_fract_y
_atom_site_fract_z
_atom_site_U_iso_or_equiv
_atom_site_adp_type
_atom_site_occupancy
_atom_site_site_symmetry_order
_atom_site_calc_flag
_atom_site_refinement_flags_posn
_atom_site_refinement_flags_adp
_atom_site_refinement_flags_occupancy
_atom_site_disorder_assembly
_atom_site_disorder_group
Mn1 Mn 0.35132(3) 0.91424(2) 0.28696(2) 0.03777(8) Uani 1 1 d . . . . .
Mn2 Mn 0.71396(3) 0.63128(2) 0.14162(2) 0.04086(9) Uani 1 1 d . . . . .
Zn1 Zn 0.76239(2) 0.55643(2) 0.47150(2) 0.03647(7) Uani 1 1 d . . . . .
Cl1 Cl 0.47391(5) 0.90828(5) 0.21049(2) 0.05185(14) Uani 1 1 d . . . . .
Cl2 Cl 0.62202(4) 0.69477(3) 0.47472(2) 0.04276(12) Uani 1 1 d . . . . .
Cl3 Cl 0.82028(4) 0.49218(3) 0.39124(2) 0.03825(10) Uani 1 1 d . . . . .
N1 N 0.33968(15) 0.79735(12) 0.26266(6) 0.0370(3) Uani 1 1 d . . . . .
N2 N 0.45994(15) 0.82057(11) 0.32594(6) 0.0358(3) Uani 1 1 d . . . . .
N3 N 0.69700(15) 0.44686(12) 0.49942(7) 0.0379(4) Uani 1 1 d . . . . .
N4 N 0.82517(14) 0.50586(12) 0.54218(6) 0.0367(3) Uani 1 1 d . . . . .
N5 N 0.87458(14) 0.62906(11) 0.48365(6) 0.0357(3) Uani 1 1 d . . . . .
N6 N 0.73119(17) 0.60574(13) 0.21579(7) 0.0421(4) Uani 1 1 d . . . . .
N7 N 0.71449(15) 0.75559(12) 0.16022(6) 0.0365(3) Uani 1 1 d . . . . .
O1 O 0.23517(14) 0.99398(11) 0.25504(6) 0.0434(3) Uani 1 1 d . . . . .
O2 O 0.35993(12) 1.01589(10) 0.32252(6) 0.0388(3) Uani 1 1 d . . . . .
O3 O 0.71291(16) 0.51108(12) 0.13135(7) 0.0492(4) Uani 1 1 d . . . . .
O4 O 0.70752(16) 0.66344(12) 0.07153(6) 0.0469(4) Uani 1 1 d . . . . .
O5 O 0.23296(17) 0.88750(15) 0.35832(8) 0.0558(4) Uani 1 1 d . . . . .
H5A H 0.1846 0.8714 0.3458 0.084 Uiso 1 1 d R U . . .
O6 O 0.53891(17) 0.70370(15) 0.16091(8) 0.0582(5) Uani 1 1 d . . . . .
H6A H 0.5034 0.6873 0.1444 0.087 Uiso 1 1 d R U . . .
H6B H 0.5147 0.7586 0.1685 0.087 Uiso 1 1 d R U . . .
O7 O 0.89100(19) 0.57487(18) 0.13163(10) 0.0690(6) Uani 1 1 d . . . . .
H7 H 0.9207 0.5642 0.1598 0.104 Uiso 1 1 d R U . . .
C1 C 0.18378(18) 0.97462(16) 0.22058(8) 0.0395(4) Uani 1 1 d . . . . .
C2 C 0.10521(19) 1.05092(16) 0.19667(9) 0.0419(4) Uani 1 1 d . . . . .
C3 C 0.0485(2) 1.02714(18) 0.16345(9) 0.0456(5) Uani 1 1 d . . . . .
H3 H -0.0045 1.0780 0.1481 0.055 Uiso 1 1 calc R U . . .
C4 C 0.0631(2) 0.93393(19) 0.15063(9) 0.0465(5) Uani 1 1 d . . . . .
C5 C 0.1418(2) 0.86093(18) 0.17230(8) 0.0445(5) Uani 1 1 d . . . . .
H5 H 0.1553 0.7968 0.1640 0.053 Uiso 1 1 calc R U . . .
C6 C 0.20299(19) 0.87943(16) 0.20664(8) 0.0400(4) Uani 1 1 d . . . . .
C7 C 0.0878(2) 1.15444(17) 0.20756(10) 0.0482(5) Uani 1 1 d . . . . .
C8 C 0.1867(2) 1.1703(2) 0.19087(12) 0.0562(6) Uani 1 1 d . . . . .
H8A H 0.2441 1.1246 0.2085 0.084 Uiso 1 1 calc R U . . .
H8B H 0.1762 1.2354 0.2001 0.084 Uiso 1 1 calc R U . . .
H8C H 0.2029 1.1611 0.1534 0.084 Uiso 1 1 calc R U . . .
C9 C 0.0554(3) 1.1792(2) 0.26519(12) 0.0605(7) Uani 1 1 d . . . . .
H9A H -0.0065 1.1670 0.2760 0.091 Uiso 1 1 calc R U . . .
H9B H 0.0402 1.2467 0.2709 0.091 Uiso 1 1 calc R U . . .
H9C H 0.1118 1.1397 0.2855 0.091 Uiso 1 1 calc R U . . .
C10 C 0.0011(3) 1.2253(2) 0.17707(14) 0.0628(7) Uani 1 1 d . . . . .
H10A H 0.0202 1.2128 0.1399 0.094 Uiso 1 1 calc R U . . .
H10B H -0.0082 1.2907 0.1849 0.094 Uiso 1 1 calc R U . . .
H10C H -0.0637 1.2175 0.1871 0.094 Uiso 1 1 calc R U . . .
C11 C -0.0059(2) 0.9126(2) 0.11544(10) 0.0549(6) Uani 1 1 d . . . . .
C12A C -0.0747(7) 1.0001(5) 0.0891(3) 0.109(3) Uani 0.75 1 d . . P A 1
H12A H -0.1259 0.9859 0.0723 0.163 Uiso 0.75 1 calc R U P A 1
H12B H -0.0328 1.0205 0.0630 0.163 Uiso 0.75 1 calc R U P A 1
H12C H -0.1103 1.0513 0.1147 0.163 Uiso 0.75 1 calc R U P A 1
C13A C -0.0701(5) 0.8699(6) 0.1492(2) 0.093(2) Uani 0.75 1 d . . P A 1
H13A H -0.1059 0.9123 0.1788 0.139 Uiso 0.75 1 calc R U P A 1
H13B H -0.0247 0.8075 0.1617 0.139 Uiso 0.75 1 calc R U P A 1
H13C H -0.1211 0.8622 0.1290 0.139 Uiso 0.75 1 calc R U P A 1
C14A C 0.0623(4) 0.8389(5) 0.0735(2) 0.0781(14) Uani 0.75 1 d . . P A 1
H14A H 0.0180 0.8250 0.0513 0.117 Uiso 0.75 1 calc R U P A 1
H14B H 0.1058 0.7800 0.0901 0.117 Uiso 0.75 1 calc R U P A 1
H14C H 0.1065 0.8648 0.0526 0.117 Uiso 0.75 1 calc R U P A 1
C12B C -0.1285(10) 0.9775(10) 0.1399(6) 0.066(3) Uani 0.25 1 d . . P A 2
H12D H -0.1401 0.9554 0.1749 0.099 Uiso 0.25 1 calc R U P A 2
H12E H -0.1768 0.9698 0.1178 0.099 Uiso 0.25 1 calc R U P A 2
H12F H -0.1397 1.0449 0.1413 0.099 Uiso 0.25 1 calc R U P A 2
C13B C 0.0060(18) 0.8100(14) 0.1152(10) 0.109(8) Uani 0.25 1 d . . P A 2
H13D H -0.0406 0.8028 0.0919 0.163 Uiso 0.25 1 calc R U P A 2
H13E H 0.0777 0.7688 0.1034 0.163 Uiso 0.25 1 calc R U P A 2
H13F H -0.0113 0.7919 0.1503 0.163 Uiso 0.25 1 calc R U P A 2
C14B C -0.0001(12) 0.9580(14) 0.0621(5) 0.069(4) Uani 0.25 1 d . . P A 2
H14D H -0.0260 1.0273 0.0661 0.104 Uiso 0.25 1 calc R U P A 2
H14E H -0.0426 0.9424 0.0394 0.104 Uiso 0.25 1 calc R U P A 2
H14F H 0.0718 0.9331 0.0468 0.104 Uiso 0.25 1 calc R U P A 2
C15 C 0.27674(19) 0.79686(15) 0.22942(8) 0.0405(4) Uani 1 1 d . . . . .
H15 H 0.2800 0.7365 0.2194 0.049 Uiso 1 1 calc R U . . .
C16 C 0.40206(18) 0.71313(14) 0.28755(8) 0.0375(4) Uani 1 1 d . . . . .
C17 C 0.46645(17) 0.72613(13) 0.32184(8) 0.0365(4) Uani 1 1 d . . . . .
C18 C 0.52457(18) 0.65124(14) 0.35208(8) 0.0390(4) Uani 1 1 d . . . . .
H18 H 0.5698 0.6596 0.3743 0.047 Uiso 1 1 calc R U . . .
C19 C 0.51620(19) 0.56359(14) 0.34969(8) 0.0409(4) Uani 1 1 d . . . . .
C20 C 0.4552(2) 0.54938(15) 0.31433(9) 0.0454(5) Uani 1 1 d . . . . .
H20 H 0.4521 0.4888 0.3116 0.054 Uiso 1 1 calc R U . . .
C21 C 0.3994(2) 0.62357(15) 0.28344(9) 0.0445(5) Uani 1 1 d . . . . .
H21 H 0.3589 0.6134 0.2591 0.053 Uiso 1 1 calc R U . . .
C22 C 0.51821(17) 0.84068(14) 0.35501(8) 0.0378(4) Uani 1 1 d . . . . .
H22 H 0.5706 0.7884 0.3699 0.045 Uiso 1 1 calc R U . . .
C23 C 0.51110(17) 0.93325(13) 0.36669(7) 0.0357(4) Uani 1 1 d . . . . .
C24 C 0.58439(17) 0.93709(14) 0.39875(8) 0.0372(4) Uani 1 1 d . . . . .
H24 H 0.6364 0.8793 0.4092 0.045 Uiso 1 1 calc R U . . .
C25 C 0.58226(17) 1.02218(13) 0.41512(7) 0.0355(4) Uani 1 1 d . . . . .
C26 C 0.50221(17) 1.10542(13) 0.39925(7) 0.0363(4) Uani 1 1 d . . . . .
H26 H 0.4991 1.1649 0.4108 0.044 Uiso 1 1 calc R U . . .
C27 C 0.42747(16) 1.10732(13) 0.36806(7) 0.0345(4) Uani 1 1 d . . . . .
C28 C 0.43105(16) 1.01851(13) 0.35081(7) 0.0339(4) Uani 1 1 d . . . . .
C29 C 0.66341(18) 1.02301(15) 0.44946(8) 0.0406(4) Uani 1 1 d D . . . .
C30A C 0.6698(3) 0.9556(2) 0.49552(11) 0.0445(6) Uani 0.75 1 d . . P B 1
H30A H 0.7228 0.9557 0.5170 0.067 Uiso 0.75 1 calc R U P B 1
H30B H 0.6881 0.8909 0.4826 0.067 Uiso 0.75 1 calc R U P B 1
H30C H 0.6027 0.9775 0.5162 0.067 Uiso 0.75 1 calc R U P B 1
C31A C 0.7700(2) 0.98305(19) 0.41619(12) 0.0395(5) Uani 0.75 1 d . . P B 1
H31A H 0.7682 1.0250 0.3867 0.059 Uiso 0.75 1 calc R U P B 1
H31B H 0.7841 0.9189 0.4036 0.059 Uiso 0.75 1 calc R U P B 1
H31C H 0.8246 0.9801 0.4374 0.059 Uiso 0.75 1 calc R U P B 1
C32A C 0.6431(3) 1.1214(2) 0.46774(13) 0.0463(7) Uani 0.75 1 d . . P B 1
H32A H 0.6385 1.1631 0.4379 0.069 Uiso 0.75 1 calc R U P B 1
H32B H 0.6998 1.1189 0.4873 0.069 Uiso 0.75 1 calc R U P B 1
H32C H 0.5779 1.1464 0.4900 0.069 Uiso 0.75 1 calc R U P B 1
C30B C 0.6002(10) 1.0759(11) 0.5048(5) 0.069(4) Uani 0.25 1 d D . P B 2
H30D H 0.5539 1.0455 0.5186 0.104 Uiso 0.25 1 calc R U P B 2
H30E H 0.5594 1.1435 0.4986 0.104 Uiso 0.25 1 calc R U P B 2
H30F H 0.6499 1.0698 0.5297 0.104 Uiso 0.25 1 calc R U P B 2
C31B C 0.7429(13) 0.9336(8) 0.4661(8) 0.083(5) Uani 0.25 1 d D . P B 2
H31D H 0.7115 0.8880 0.4756 0.124 Uiso 0.25 1 calc R U P B 2
H31E H 0.7726 0.9462 0.4961 0.124 Uiso 0.25 1 calc R U P B 2
H31F H 0.7975 0.9071 0.4378 0.124 Uiso 0.25 1 calc R U P B 2
C32B C 0.7111(13) 1.0968(11) 0.4339(7) 0.080(4) Uani 0.25 1 d D . P B 2
H32D H 0.6570 1.1559 0.4229 0.120 Uiso 0.25 1 calc R U P B 2
H32E H 0.7408 1.1101 0.4637 0.120 Uiso 0.25 1 calc R U P B 2
H32F H 0.7655 1.0708 0.4054 0.120 Uiso 0.25 1 calc R U P B 2
C33 C 0.34100(18) 1.20119(14) 0.35341(8) 0.0390(4) Uani 1 1 d . . . . .
C34 C 0.3431(2) 1.21043(17) 0.29387(9) 0.0473(5) Uani 1 1 d . . . . .
H34A H 0.2869 1.2699 0.2850 0.071 Uiso 1 1 calc R U . . .
H34B H 0.3341 1.1563 0.2793 0.071 Uiso 1 1 calc R U . . .
H34C H 0.4096 1.2109 0.2796 0.071 Uiso 1 1 calc R U . . .
C35 C 0.3529(2) 1.28808(15) 0.37481(10) 0.0480(5) Uani 1 1 d . . . . .
H35A H 0.3494 1.2849 0.4126 0.072 Uiso 1 1 calc R U . . .
H35B H 0.2970 1.3465 0.3644 0.072 Uiso 1 1 calc R U . . .
H35C H 0.4197 1.2883 0.3610 0.072 Uiso 1 1 calc R U . . .
C36 C 0.2363(2) 1.20276(18) 0.37571(11) 0.0511(6) Uani 1 1 d . . . . .
H36A H 0.2331 1.2017 0.4136 0.077 Uiso 1 1 calc R U . . .
H36B H 0.2279 1.1468 0.3632 0.077 Uiso 1 1 calc R U . . .
H36C H 0.1809 1.2608 0.3647 0.077 Uiso 1 1 calc R U . . .
C37 C 0.56302(19) 0.49744(14) 0.38923(9) 0.0418(4) Uani 1 1 d . . . . .
C38 C 0.59961(19) 0.45994(14) 0.42779(9) 0.0419(4) Uani 1 1 d . . . . .
C39 C 0.63633(18) 0.41577(13) 0.47536(8) 0.0402(4) Uani 1 1 d . . . . .
C40 C 0.6059(2) 0.34458(16) 0.49572(10) 0.0483(5) Uani 1 1 d . . . . .
H40 H 0.5617 0.3252 0.4782 0.058 Uiso 1 1 calc R U . . .
C41 C 0.6409(3) 0.30281(17) 0.54158(10) 0.0558(7) Uani 1 1 d . . . . .
H41 H 0.6216 0.2539 0.5561 0.067 Uiso 1 1 calc R U . . .
C42 C 0.7043(2) 0.33278(16) 0.56616(9) 0.0508(6) Uani 1 1 d . . . . .
H42 H 0.7305 0.3038 0.5975 0.061 Uiso 1 1 calc R U . . .
C43 C 0.72983(19) 0.40634(14) 0.54464(8) 0.0406(4) Uani 1 1 d . . . . .
C44 C 0.79510(18) 0.44363(15) 0.56963(8) 0.0408(4) Uani 1 1 d . . . . .
C45 C 0.8272(2) 0.4154(2) 0.61896(9) 0.0515(6) Uani 1 1 d . . . . .
H45 H 0.8038 0.3732 0.6387 0.062 Uiso 1 1 calc R U . . .
C46 C 0.8930(2) 0.4494(2) 0.63870(9) 0.0549(6) Uani 1 1 d . . . . .
H46 H 0.9160 0.4302 0.6720 0.066 Uiso 1 1 calc R U . . .
C47 C 0.9253(2) 0.5114(2) 0.60989(8) 0.0483(5) Uani 1 1 d . . . . .
H47 H 0.9718 0.5345 0.6226 0.058 Uiso 1 1 calc R U . . .
C48 C 0.88802(17) 0.53962(15) 0.56152(7) 0.0386(4) Uani 1 1 d . . . . .
C49 C 0.91512(17) 0.60958(14) 0.52943(7) 0.0377(4) Uani 1 1 d . . . . .
C50 C 0.97677(18) 0.65243(15) 0.54588(8) 0.0421(5) Uani 1 1 d . . . . .
H50 H 1.0033 0.6373 0.5786 0.051 Uiso 1 1 calc R U . . .
C51 C 0.9992(2) 0.71742(16) 0.51412(9) 0.0456(5) Uani 1 1 d . . . . .
H51 H 1.0424 0.7466 0.5244 0.055 Uiso 1 1 calc R U . . .
C52 C 0.9573(2) 0.73907(15) 0.46691(9) 0.0456(5) Uani 1 1 d . . . . .
H52 H 0.9705 0.7840 0.4445 0.055 Uiso 1 1 calc R U . . .
C53 C 0.89559(19) 0.69360(14) 0.45317(8) 0.0400(4) Uani 1 1 d . . . . .
C54 C 0.8520(2) 0.71488(14) 0.40495(8) 0.0414(4) Uani 1 1 d . . . . .
C55 C 0.8201(2) 0.73609(16) 0.36353(8) 0.0429(5) Uani 1 1 d . . . . .
C56 C 0.78438(19) 0.74921(16) 0.31325(8) 0.0410(4) Uani 1 1 d . . . . .
C57 C 0.7704(2) 0.67372(16) 0.29226(8) 0.0448(5) Uani 1 1 d . . . . .
H57 H 0.7790 0.6183 0.3121 0.054 Uiso 1 1 calc R U . . .
C58 C 0.74382(19) 0.67986(15) 0.24197(8) 0.0403(4) Uani 1 1 d . . . . .
C59 C 0.73177(18) 0.76174(14) 0.21267(7) 0.0374(4) Uani 1 1 d . . . . .
C60 C 0.7397(2) 0.83960(16) 0.23520(8) 0.0419(5) Uani 1 1 d . . . . .
H60 H 0.7269 0.8967 0.2162 0.050 Uiso 1 1 calc R U . . .
C61 C 0.7665(2) 0.83346(16) 0.28539(8) 0.0420(4) Uani 1 1 d . . . . .
H61 H 0.7727 0.8861 0.3009 0.050 Uiso 1 1 calc R U . . .
C62 C 0.7293(2) 0.53065(16) 0.24039(9) 0.0460(5) Uani 1 1 d . . . . .
H62 H 0.7338 0.5293 0.2766 0.055 Uiso 1 1 calc R U . . .
C63 C 0.7211(2) 0.45059(16) 0.21794(9) 0.0470(5) Uani 1 1 d . . . . .
C64 C 0.7211(2) 0.37674(16) 0.25239(10) 0.0521(6) Uani 1 1 d . . . . .
H64 H 0.7262 0.3835 0.2881 0.062 Uiso 1 1 calc R U . . .
C65 C 0.7141(2) 0.29625(16) 0.23540(11) 0.0526(6) Uani 1 1 d . . . . .
C66 C 0.7061(2) 0.29082(16) 0.18186(12) 0.0519(6) Uani 1 1 d . . . . .
H66 H 0.6992 0.2360 0.1697 0.062 Uiso 1 1 calc R U . . .
C67 C 0.7074(2) 0.35897(16) 0.14590(10) 0.0492(5) Uani 1 1 d . . . . .
C68 C 0.7137(2) 0.44312(15) 0.16443(9) 0.0453(5) Uani 1 1 d . . . . .
C69 C 0.7095(3) 0.21717(18) 0.27219(12) 0.0628(8) Uani 1 1 d . . . . .
C70 C 0.7396(5) 0.2294(3) 0.32608(15) 0.0987(16) Uani 1 1 d . . . . .
H70A H 0.6903 0.2903 0.3414 0.148 Uiso 1 1 calc R U . . .
H70B H 0.8094 0.2289 0.3227 0.148 Uiso 1 1 calc R U . . .
H70C H 0.7382 0.1770 0.3484 0.148 Uiso 1 1 calc R U . . .
C71 C 0.6040(4) 0.2214(3) 0.2775(2) 0.1043(17) Uani 1 1 d . . . . .
H71A H 0.5563 0.2833 0.2922 0.156 Uiso 1 1 calc R U . . .
H71B H 0.6005 0.1704 0.3004 0.156 Uiso 1 1 calc R U . . .
H71C H 0.5845 0.2132 0.2434 0.156 Uiso 1 1 calc R U . . .
C72 C 0.7876(3) 0.1195(2) 0.25200(16) 0.0737(9) Uani 1 1 d . . . . .
H72A H 0.7881 0.0705 0.2773 0.111 Uiso 1 1 calc R U . . .
H72B H 0.8568 0.1203 0.2466 0.111 Uiso 1 1 calc R U . . .
H72C H 0.7680 0.1053 0.2192 0.111 Uiso 1 1 calc R U . . .
C73 C 0.6995(3) 0.34842(18) 0.08823(11) 0.0580(7) Uani 1 1 d . . . . .
C74 C 0.6012(3) 0.4294(2) 0.07115(14) 0.0715(9) Uani 1 1 d . . . . .
H74A H 0.5399 0.4251 0.0902 0.107 Uiso 1 1 calc R U . . .
H74B H 0.5983 0.4235 0.0340 0.107 Uiso 1 1 calc R U . . .
H74C H 0.6030 0.4911 0.0785 0.107 Uiso 1 1 calc R U . . .
C75 C 0.7966(4) 0.3490(3) 0.05687(13) 0.0779(10) Uani 1 1 d . . . . .
H75A H 0.8020 0.4099 0.0623 0.117 Uiso 1 1 calc R U . . .
H75B H 0.7923 0.3409 0.0201 0.117 Uiso 1 1 calc R U . . .
H75C H 0.8579 0.2967 0.0682 0.117 Uiso 1 1 calc R U . . .
C76 C 0.6913(4) 0.2546(2) 0.07623(15) 0.0826(12) Uani 1 1 d . . . . .
H76A H 0.7554 0.2010 0.0834 0.124 Uiso 1 1 calc R U . . .
H76B H 0.6803 0.2530 0.0397 0.124 Uiso 1 1 calc R U . . .
H76C H 0.6329 0.2497 0.0979 0.124 Uiso 1 1 calc R U . . .
C77 C 0.69867(18) 0.82712(14) 0.12897(7) 0.0373(4) Uani 1 1 d . . . . .
H77 H 0.6918 0.8857 0.1436 0.045 Uiso 1 1 calc R U . . .
C78 C 0.69072(19) 0.82561(15) 0.07491(7) 0.0380(4) Uani 1 1 d . . . . .
C79 C 0.6796(2) 0.91080(16) 0.04834(7) 0.0401(4) Uani 1 1 d . . . . .
H79 H 0.6741 0.9649 0.0674 0.048 Uiso 1 1 calc R U . . .
C80 C 0.6767(2) 0.91718(18) -0.00443(8) 0.0477(6) Uani 1 1 d . . . . .
C81 C 0.6850(3) 0.8344(2) -0.03035(9) 0.0647(9) Uani 1 1 d . . . . .
H81 H 0.6839 0.8374 -0.0669 0.078 Uiso 1 1 calc R U . . .
C82 C 0.6946(3) 0.7490(2) -0.00671(8) 0.0581(7) Uani 1 1 d . . . . .
C83 C 0.6981(2) 0.74317(16) 0.04778(8) 0.0423(5) Uani 1 1 d . . . . .
C84 C 0.6697(3) 1.0076(2) -0.03400(8) 0.0581(7) Uani 1 1 d . . . . .
C85 C 0.6196(7) 1.0943(3) 0.00045(13) 0.145(3) Uani 1 1 d . . . . .
H85A H 0.6146 1.1512 -0.0195 0.218 Uiso 1 1 calc R U . . .
H85B H 0.6614 1.0879 0.0293 0.218 Uiso 1 1 calc R U . . .
H85C H 0.5501 1.1003 0.0140 0.218 Uiso 1 1 calc R U . . .
C86 C 0.7803(4) 0.9931(4) -0.0546(2) 0.110(2) Uani 1 1 d . . . . .
H86A H 0.7802 1.0528 -0.0696 0.164 Uiso 1 1 calc R U . . .
H86B H 0.8065 0.9430 -0.0813 0.164 Uiso 1 1 calc R U . . .
H86C H 0.8248 0.9742 -0.0262 0.164 Uiso 1 1 calc R U . . .
C87 C 0.6073(3) 1.0231(2) -0.08009(12) 0.0657(8) Uani 1 1 d . . . . .
H87A H 0.5383 1.0255 -0.0684 0.098 Uiso 1 1 calc R U . . .
H87B H 0.6425 0.9704 -0.1049 0.098 Uiso 1 1 calc R U . . .
H87C H 0.6008 1.0833 -0.0968 0.098 Uiso 1 1 calc R U . . .
C88A C 0.7094(12) 0.6594(6) -0.0368(3) 0.062(2) Uani 0.5 1 d . U P C 1
C89A C 0.7252(11) 0.6728(7) -0.0962(3) 0.086(3) Uani 0.5 1 d . U P C 1
H89A H 0.7865 0.6872 -0.1044 0.130 Uiso 0.5 1 calc R U P C 1
H89B H 0.6643 0.7255 -0.1074 0.130 Uiso 0.5 1 calc R U P C 1
H89C H 0.7349 0.6140 -0.1141 0.130 Uiso 0.5 1 calc R U P C 1
C90A C 0.8091(12) 0.5719(6) -0.0254(3) 0.072(2) Uani 0.5 1 d . U P C 1
H90A H 0.8213 0.5204 -0.0499 0.108 Uiso 0.5 1 calc R U P C 1
H90B H 0.8005 0.5501 0.0099 0.108 Uiso 0.5 1 calc R U P C 1
H90C H 0.8683 0.5902 -0.0291 0.108 Uiso 0.5 1 calc R U P C 1
C91A C 0.6159(19) 0.6354(18) -0.0262(6) 0.082(4) Uani 0.5 1 d . U P C 1
H91A H 0.6257 0.5793 -0.0468 0.123 Uiso 0.5 1 calc R U P C 1
H91B H 0.5543 0.6895 -0.0357 0.123 Uiso 0.5 1 calc R U P C 1
H91C H 0.6070 0.6217 0.0106 0.123 Uiso 0.5 1 calc R U P C 1
C88B C 0.6873(18) 0.6681(14) -0.0405(6) 0.098(4) Uani 0.5 1 d . U P C 2
C89B C 0.6576(13) 0.6998(10) -0.0944(4) 0.108(4) Uani 0.5 1 d . U P C 2
H89D H 0.5868 0.7486 -0.0923 0.162 Uiso 0.5 1 calc R U P C 2
H89E H 0.6617 0.6450 -0.1144 0.162 Uiso 0.5 1 calc R U P C 2
H89F H 0.7052 0.7263 -0.1114 0.162 Uiso 0.5 1 calc R U P C 2
C90B C 0.7912(16) 0.5867(13) -0.0396(5) 0.104(4) Uani 0.5 1 d . U P C 2
H90D H 0.8451 0.6067 -0.0555 0.155 Uiso 0.5 1 calc R U P C 2
H90E H 0.7921 0.5325 -0.0591 0.155 Uiso 0.5 1 calc R U P C 2
H90F H 0.8042 0.5677 -0.0038 0.155 Uiso 0.5 1 calc R U P C 2
C91B C 0.6002(15) 0.6406(15) -0.0143(5) 0.068(3) Uani 0.5 1 d . U P C 2
H91D H 0.6116 0.6254 0.0221 0.101 Uiso 0.5 1 calc R U P C 2
H91E H 0.6006 0.5849 -0.0320 0.101 Uiso 0.5 1 calc R U P C 2
H91F H 0.5332 0.6942 -0.0164 0.101 Uiso 0.5 1 calc R U P C 2
Cl4 Cl 1.13732(8) 0.64719(6) 0.24064(3) 0.0707(2) Uani 1 1 d . . . . .
O8 O 0.9977(3) 0.5477(3) 0.21355(16) 0.1051(11) Uani 1 1 d . U . . .
H8 H 1.0321 0.5820 0.2155 0.158 Uiso 1 1 d R U . . .
C92 C 0.1767(4) 0.9588(3) 0.39251(17) 0.0923(13) Uani 1 1 d . . . . .
H92A H 0.2233 0.9794 0.4094 0.138 Uiso 1 1 calc R U . . .
H92B H 0.1373 0.9359 0.4186 0.138 Uiso 1 1 calc R U . . .
H92C H 0.1288 1.0128 0.3742 0.138 Uiso 1 1 calc R U . . .
O9 O 0.3347(3) 0.5067(2) 0.17722(13) 0.0920(9) Uani 1 1 d . . . . .
H9 H 0.2746 0.5501 0.1988 0.138 Uiso 1 1 d R U . . .
C93 C 0.9453(5) 0.6024(7) 0.0903(3) 0.156(3) Uani 1 1 d . . . . .
H93A H 0.9684 0.5539 0.0628 0.234 Uiso 1 1 calc R U . . .
H93B H 1.0056 0.6086 0.1026 0.234 Uiso 1 1 calc R U . . .
H93C H 0.8997 0.6637 0.0768 0.234 Uiso 1 1 calc R U . . .
O10 O 0.1029(2) 0.80956(19) 0.32161(10) 0.0720(6) Uani 1 1 d . . . . .
H10 H 0.1163 0.7599 0.2967 0.108 Uiso 1 1 d R U . . .
C94 C 1.0300(8) 0.4664(5) 0.2396(4) 0.191(5) Uani 1 1 d . U . . .
H94A H 1.0996 0.4521 0.2496 0.286 Uiso 1 1 calc R U . . .
H94B H 1.0318 0.4147 0.2178 0.286 Uiso 1 1 calc R U . . .
H94C H 0.9826 0.4727 0.2708 0.286 Uiso 1 1 calc R U . . .
O11 O 0.3977(2) 0.64129(19) 0.13679(10) 0.0747(6) Uani 1 1 d . . . . .
H11 H 0.3796 0.5886 0.1498 0.112 Uiso 1 1 d R U . . .
C95 C 0.3866(6) 0.4247(3) 0.2064(2) 0.115(2) Uani 1 1 d . . . . .
H95A H 0.4474 0.4291 0.2190 0.173 Uiso 1 1 calc R U . . .
H95B H 0.4086 0.3677 0.1845 0.173 Uiso 1 1 calc R U . . .
H95C H 0.3398 0.4203 0.2358 0.173 Uiso 1 1 calc R U . . .
C96 C 0.0076(3) 0.8842(4) 0.3094(2) 0.1030(16) Uani 1 1 d . . . . .
H96A H -0.0209 0.9294 0.3384 0.154 Uiso 1 1 calc R U . . .
H96B H -0.0419 0.8568 0.3030 0.154 Uiso 1 1 calc R U . . .
H96C H 0.0206 0.9175 0.2784 0.154 Uiso 1 1 calc R U . . .
C97 C 0.3656(4) 0.6587(4) 0.08570(19) 0.0928(13) Uani 1 1 d . . . . .
H97A H 0.3886 0.7060 0.0689 0.139 Uiso 1 1 calc R U . . .
H97B H 0.2900 0.6829 0.0875 0.139 Uiso 1 1 calc R U . . .
H97C H 0.3961 0.5992 0.0656 0.139 Uiso 1 1 calc R U . . .
O12 O 0.5864(3) 1.0459(3) 0.1871(2) 0.1160(13) Uani 1 1 d . . . . .
H12 H 0.5625 1.0043 0.1943 0.174 Uiso 1 1 calc R U . . .
C98 C 0.5164(5) 1.1198(4) 0.15932(19) 0.1078(17) Uani 1 1 d . . . . .
H98A H 0.4587 1.1609 0.1832 0.162 Uiso 1 1 calc R U . . .
H98B H 0.4899 1.0925 0.1335 0.162 Uiso 1 1 calc R U . . .
H98C H 0.5519 1.1576 0.1419 0.162 Uiso 1 1 calc R U . . .

loop_
_atom_site_aniso_label
_atom_site_aniso_U_11
_atom_site_aniso_U_22
_atom_site_aniso_U_33
_atom_site_aniso_U_23
_atom_site_aniso_U_13
_atom_site_aniso_U_12
Mn1 0.03771(19) 0.03533(13) 0.03927(14) 0.00195(10) -0.01432(12) -0.01118(12)
Mn2 0.0529(2) 0.03745(14) 0.03626(14) 0.00321(11) -0.00937(13) -0.02121(14)
Zn1 0.03594(14) 0.03328(10) 0.03282(10) 0.00413(7) -0.00958(8) -0.00490(9)
Cl1 0.0550(4) 0.0531(3) 0.0459(3) -0.0004(2) -0.0018(2) -0.0205(3)
Cl2 0.0366(3) 0.0350(2) 0.0477(2) 0.00198(17) -0.01190(19) -0.00329(18)
Cl3 0.0383(3) 0.0412(2) 0.03239(18) 0.00358(15) -0.01009(16) -0.01152(18)
N1 0.0386(10) 0.0381(7) 0.0361(7) 0.0035(6) -0.0114(6) -0.0155(7)
N2 0.0364(9) 0.0327(7) 0.0370(7) 0.0022(5) -0.0113(6) -0.0107(6)
N3 0.0374(10) 0.0323(7) 0.0380(7) 0.0040(5) -0.0062(6) -0.0072(6)
N4 0.0345(9) 0.0361(7) 0.0314(6) 0.0038(5) -0.0057(6) -0.0052(6)
N5 0.0356(9) 0.0341(7) 0.0315(6) 0.0019(5) -0.0102(6) -0.0062(6)
N6 0.0527(12) 0.0376(8) 0.0397(8) 0.0046(6) -0.0120(7) -0.0204(8)
N7 0.0421(10) 0.0405(7) 0.0309(6) 0.0031(5) -0.0089(6) -0.0196(7)
O1 0.0413(9) 0.0423(7) 0.0462(7) 0.0042(6) -0.0202(6) -0.0129(6)
O2 0.0361(8) 0.0361(6) 0.0402(7) 0.0012(5) -0.0143(6) -0.0078(5)
O3 0.0689(12) 0.0406(7) 0.0443(8) 0.0047(6) -0.0145(8) -0.0265(8)
O4 0.0652(12) 0.0426(7) 0.0376(7) -0.0005(5) -0.0080(7) -0.0256(8)
O5 0.0523(12) 0.0656(11) 0.0552(10) 0.0100(8) -0.0132(8) -0.0283(9)
O6 0.0629(13) 0.0579(10) 0.0629(11) -0.0159(8) 0.0062(9) -0.0354(9)
O7 0.0532(13) 0.0708(13) 0.0799(15) -0.0094(11) -0.0089(11) -0.0202(10)
C1 0.0373(11) 0.0474(10) 0.0368(8) 0.0078(7) -0.0121(7) -0.0184(8)
C2 0.0363(12) 0.0477(10) 0.0431(9) 0.0088(8) -0.0113(8) -0.0172(9)
C3 0.0391(13) 0.0557(12) 0.0446(10) 0.0121(9) -0.0157(9) -0.0198(10)
C4 0.0452(14) 0.0631(13) 0.0406(9) 0.0119(9) -0.0156(9) -0.0294(11)
C5 0.0510(14) 0.0526(11) 0.0386(9) 0.0100(8) -0.0165(9) -0.0278(10)
C6 0.0410(12) 0.0472(10) 0.0367(8) 0.0093(7) -0.0127(8) -0.0214(9)
C7 0.0431(13) 0.0466(11) 0.0543(12) 0.0095(9) -0.0194(10) -0.0146(9)
C8 0.0557(17) 0.0537(13) 0.0665(15) 0.0121(11) -0.0201(13) -0.0272(12)
C9 0.0543(17) 0.0585(14) 0.0595(14) -0.0040(11) -0.0126(12) -0.0110(12)
C10 0.0589(18) 0.0512(13) 0.0770(18) 0.0136(12) -0.0314(15) -0.0157(12)
C11 0.0528(16) 0.0754(17) 0.0495(12) 0.0116(11) -0.0228(11) -0.0358(13)
C12A 0.127(6) 0.087(4) 0.124(5) 0.015(3) -0.098(5) -0.037(4)
C13A 0.083(4) 0.160(6) 0.075(3) 0.005(3) -0.016(3) -0.089(4)
C14A 0.062(3) 0.114(4) 0.067(2) -0.026(3) -0.013(2) -0.040(3)
C12B 0.047(7) 0.086(8) 0.086(8) 0.030(7) -0.036(6) -0.044(6)
C13B 0.108(16) 0.107(13) 0.145(18) 0.010(12) -0.093(15) -0.060(12)
C14B 0.058(8) 0.117(12) 0.050(5) 0.015(6) -0.031(5) -0.048(8)
C15 0.0470(13) 0.0430(9) 0.0362(8) 0.0059(7) -0.0127(8) -0.0211(9)
C16 0.0382(11) 0.0378(8) 0.0366(8) 0.0028(6) -0.0115(7) -0.0135(8)
C17 0.0362(11) 0.0344(8) 0.0380(8) 0.0001(6) -0.0104(7) -0.0116(7)
C18 0.0395(12) 0.0350(8) 0.0416(9) 0.0021(7) -0.0127(8) -0.0120(8)
C19 0.0424(12) 0.0338(8) 0.0437(9) 0.0011(7) -0.0105(8) -0.0107(8)
C20 0.0515(14) 0.0361(9) 0.0512(11) 0.0012(8) -0.0170(10) -0.0175(9)
C21 0.0505(14) 0.0403(9) 0.0468(10) 0.0007(8) -0.0188(9) -0.0189(9)
C22 0.0366(11) 0.0343(8) 0.0402(9) 0.0021(6) -0.0130(7) -0.0095(7)
C23 0.0346(11) 0.0328(7) 0.0370(8) 0.0005(6) -0.0107(7) -0.0088(7)
C24 0.0350(11) 0.0339(8) 0.0399(8) 0.0014(6) -0.0122(7) -0.0088(7)
C25 0.0327(10) 0.0338(8) 0.0369(8) 0.0003(6) -0.0079(7) -0.0089(7)
C26 0.0360(11) 0.0323(7) 0.0367(8) -0.0005(6) -0.0063(7) -0.0089(7)
C27 0.0327(10) 0.0318(7) 0.0336(7) 0.0002(6) -0.0047(7) -0.0068(7)
C28 0.0311(10) 0.0348(7) 0.0322(7) 0.0003(6) -0.0063(6) -0.0087(7)
C29 0.0375(12) 0.0395(9) 0.0448(10) 0.0001(7) -0.0122(8) -0.0134(8)
C30A 0.0477(19) 0.0564(16) 0.0343(11) 0.0077(10) -0.0154(11) -0.0239(14)
C31A 0.0332(15) 0.0374(11) 0.0478(13) -0.0011(9) -0.0071(11) -0.0132(10)
C32A 0.0435(18) 0.0367(12) 0.0563(16) -0.0131(11) -0.0154(13) -0.0100(11)
C30B 0.054(7) 0.084(8) 0.066(7) -0.019(6) -0.030(6) -0.016(6)
C31B 0.069(9) 0.051(6) 0.123(13) -0.021(7) -0.054(9) -0.007(6)
C32B 0.061(9) 0.081(9) 0.100(11) -0.010(8) -0.014(8) -0.029(7)
C33 0.0374(11) 0.0329(8) 0.0394(8) 0.0002(6) -0.0079(7) -0.0052(7)
C34 0.0514(14) 0.0434(10) 0.0414(10) 0.0084(8) -0.0129(9) -0.0116(9)
C35 0.0485(14) 0.0319(8) 0.0545(12) -0.0015(8) -0.0144(10) -0.0042(8)
C36 0.0351(12) 0.0454(11) 0.0592(13) -0.0013(9) -0.0008(10) -0.0025(9)
C37 0.0411(12) 0.0319(8) 0.0511(11) -0.0001(7) -0.0117(9) -0.0116(8)
C38 0.0410(12) 0.0322(8) 0.0514(11) -0.0007(7) -0.0114(9) -0.0118(8)
C39 0.0406(12) 0.0304(7) 0.0436(9) 0.0000(6) -0.0043(8) -0.0077(7)
C40 0.0559(15) 0.0362(9) 0.0520(11) -0.0012(8) -0.0014(10) -0.0184(9)
C41 0.079(2) 0.0405(10) 0.0473(11) 0.0013(8) 0.0039(12) -0.0257(12)
C42 0.0687(17) 0.0400(9) 0.0384(9) 0.0058(7) -0.0016(10) -0.0173(10)
C43 0.0431(12) 0.0331(8) 0.0370(8) 0.0032(6) -0.0015(8) -0.0069(8)
C44 0.0398(12) 0.0407(9) 0.0325(8) 0.0062(6) -0.0049(7) -0.0062(8)
C45 0.0505(15) 0.0624(14) 0.0375(9) 0.0170(9) -0.0096(9) -0.0181(11)
C46 0.0492(15) 0.0745(16) 0.0364(9) 0.0183(10) -0.0131(9) -0.0190(12)
C47 0.0403(13) 0.0651(14) 0.0344(9) 0.0116(9) -0.0117(8) -0.0146(10)
C48 0.0329(11) 0.0414(9) 0.0315(7) 0.0031(6) -0.0063(7) -0.0036(7)
C49 0.0333(10) 0.0371(8) 0.0318(7) 0.0000(6) -0.0073(7) -0.0017(7)
C50 0.0389(12) 0.0428(9) 0.0365(8) -0.0001(7) -0.0115(8) -0.0060(8)
C51 0.0466(14) 0.0415(9) 0.0472(10) 0.0007(8) -0.0180(9) -0.0130(9)
C52 0.0525(14) 0.0383(9) 0.0452(10) 0.0061(7) -0.0178(9) -0.0148(9)
C53 0.0449(12) 0.0336(8) 0.0366(8) 0.0037(6) -0.0146(8) -0.0083(8)
C54 0.0499(13) 0.0357(8) 0.0373(8) 0.0056(7) -0.0139(8) -0.0138(8)
C55 0.0475(13) 0.0418(9) 0.0381(9) 0.0054(7) -0.0121(8) -0.0150(9)
C56 0.0452(13) 0.0443(9) 0.0329(8) 0.0064(7) -0.0121(8) -0.0158(9)
C57 0.0563(14) 0.0413(9) 0.0366(9) 0.0086(7) -0.0151(9) -0.0175(9)
C58 0.0487(13) 0.0394(9) 0.0356(8) 0.0062(7) -0.0117(8) -0.0191(8)
C59 0.0439(12) 0.0397(8) 0.0318(7) 0.0052(6) -0.0099(7) -0.0188(8)
C60 0.0545(14) 0.0447(9) 0.0335(8) 0.0070(7) -0.0131(8) -0.0255(9)
C61 0.0522(14) 0.0446(10) 0.0349(8) 0.0060(7) -0.0138(8) -0.0236(9)
C62 0.0589(15) 0.0390(9) 0.0398(9) 0.0067(7) -0.0082(9) -0.0188(9)
C63 0.0560(15) 0.0374(9) 0.0469(10) 0.0055(8) -0.0050(10) -0.0183(9)
C64 0.0634(17) 0.0382(9) 0.0505(11) 0.0078(8) -0.0021(11) -0.0173(10)
C65 0.0561(16) 0.0361(9) 0.0599(13) 0.0067(9) 0.0019(11) -0.0147(10)
C66 0.0503(15) 0.0344(9) 0.0699(15) 0.0031(9) -0.0071(12) -0.0155(9)
C67 0.0537(15) 0.0372(9) 0.0576(12) 0.0023(8) -0.0132(11) -0.0174(9)
C68 0.0494(14) 0.0368(9) 0.0510(11) 0.0041(8) -0.0092(10) -0.0177(9)
C69 0.076(2) 0.0370(10) 0.0679(16) 0.0088(10) 0.0084(14) -0.0191(11)
C70 0.173(5) 0.0593(18) 0.0655(19) 0.0170(15) -0.004(2) -0.051(2)
C71 0.080(3) 0.085(3) 0.136(4) 0.044(3) 0.017(3) -0.031(2)
C72 0.079(2) 0.0443(12) 0.087(2) 0.0158(13) 0.0016(18) -0.0166(14)
C73 0.078(2) 0.0415(10) 0.0602(14) -0.0002(9) -0.0202(13) -0.0271(12)
C74 0.097(3) 0.0571(15) 0.0723(18) 0.0101(13) -0.0391(18) -0.0362(16)
C75 0.111(3) 0.0651(17) 0.0554(15) -0.0112(13) -0.0025(17) -0.0330(19)
C76 0.133(4) 0.0510(14) 0.078(2) 0.0032(14) -0.036(2) -0.0453(19)
C77 0.0434(12) 0.0397(8) 0.0322(7) 0.0018(6) -0.0087(7) -0.0191(8)
C78 0.0453(12) 0.0426(9) 0.0312(7) 0.0015(6) -0.0072(7) -0.0222(8)
C79 0.0521(13) 0.0457(9) 0.0297(7) 0.0022(7) -0.0065(8) -0.0266(9)
C80 0.0740(18) 0.0575(12) 0.0289(8) 0.0041(7) -0.0046(9) -0.0445(12)
C81 0.119(3) 0.0729(16) 0.0292(8) 0.0018(9) -0.0065(12) -0.0671(19)
C82 0.103(2) 0.0615(14) 0.0302(8) -0.0013(8) -0.0049(11) -0.0537(16)
C83 0.0551(14) 0.0476(10) 0.0326(8) -0.0009(7) -0.0044(8) -0.0291(10)
C84 0.098(2) 0.0722(16) 0.0305(8) 0.0109(9) -0.0114(11) -0.0609(17)
C85 0.353(10) 0.067(2) 0.0439(14) 0.0056(13) 0.002(3) -0.117(4)
C86 0.110(4) 0.163(5) 0.105(3) 0.084(3) -0.050(3) -0.103(4)
C87 0.080(2) 0.0630(16) 0.0599(15) 0.0134(12) -0.0249(15) -0.0311(15)
C88A 0.139(7) 0.045(3) 0.0214(19) 0.0027(17) -0.014(3) -0.056(4)
C89A 0.187(10) 0.066(4) 0.032(2) -0.001(2) -0.011(4) -0.077(6)
C90A 0.128(6) 0.049(3) 0.039(3) -0.017(2) 0.010(3) -0.038(3)
C91A 0.143(8) 0.081(6) 0.052(7) 0.000(5) -0.019(5) -0.074(6)
C88B 0.156(8) 0.125(8) 0.058(5) -0.014(5) -0.005(5) -0.104(7)
C89B 0.215(13) 0.123(9) 0.045(3) -0.005(4) -0.014(6) -0.128(9)
C90B 0.145(8) 0.133(9) 0.060(6) -0.032(5) 0.017(6) -0.087(7)
C91B 0.116(8) 0.074(6) 0.048(6) 0.012(4) -0.031(4) -0.070(6)
Cl4 0.0940(6) 0.0767(5) 0.0597(4) 0.0168(3) -0.0171(4) -0.0521(5)
O8 0.092(2) 0.099(2) 0.140(3) 0.008(2) -0.050(2) -0.0446(18)
C92 0.115(4) 0.101(3) 0.072(2) -0.023(2) 0.020(2) -0.060(3)
O9 0.112(2) 0.0747(16) 0.104(2) 0.0148(15) -0.0239(18) -0.0496(17)
C93 0.072(4) 0.213(9) 0.163(7) 0.022(6) 0.017(4) -0.044(4)
O10 0.0716(16) 0.0798(15) 0.0746(14) 0.0112(11) -0.0198(12) -0.0386(13)
C94 0.276(11) 0.101(4) 0.257(10) 0.070(5) -0.187(9) -0.109(6)
O11 0.0838(18) 0.0738(14) 0.0744(14) -0.0017(11) -0.0077(13) -0.0395(13)
C95 0.176(6) 0.069(2) 0.105(3) 0.004(2) -0.056(4) -0.043(3)
C96 0.050(2) 0.148(5) 0.098(3) -0.013(3) -0.002(2) -0.027(3)
C97 0.094(3) 0.091(3) 0.090(3) 0.020(2) -0.025(2) -0.031(2)
O12 0.117(3) 0.080(2) 0.157(4) -0.004(2) 0.005(3) -0.050(2)
C98 0.162(5) 0.105(3) 0.079(3) -0.003(2) 0.000(3) -0.079(4)

loop_
_atom_type_symbol
_atom_type_description
_atom_type_scat_dispersion_real
_atom_type_scat_dispersion_imag
_atom_type_scat_source
C C 0.0026 0.0014 'International Tables Vol C Tables 4.2.6.8 and 6.1.1.4'
H H 0.0000 0.0000 'International Tables Vol C Tables 4.2.6.8 and 6.1.1.4'
N N 0.0052 0.0029 'International Tables Vol C Tables 4.2.6.8 and 6.1.1.4'
O O 0.0094 0.0053 'International Tables Vol C Tables 4.2.6.8 and 6.1.1.4'
Cl Cl 0.1354 0.1413 'International Tables Vol C Tables 4.2.6.8 and 6.1.1.4'
Mn Mn 0.3233 0.6549 'International Tables Vol C Tables 4.2.6.8 and 6.1.1.4'
Zn Zn 0.3172 1.2900 'International Tables Vol C Tables 4.2.6.8 and 6.1.1.4'

loop_
_geom_angle_atom_site_label_1
_geom_angle_atom_site_label_2
_geom_angle_atom_site_label_3
_geom_angle
_geom_angle_site_symmetry_1
_geom_angle_site_symmetry_3
_geom_angle_publ_flag
O1 Mn1 O2 93.29(7) . . ?
O1 Mn1 N2 171.02(8) . . ?
O2 Mn1 N2 90.85(7) . . ?
O1 Mn1 N1 92.31(7) . . ?
O2 Mn1 N1 169.23(7) . . ?
N2 Mn1 N1 82.38(7) . . ?
O1 Mn1 Cl1 93.76(6) . . ?
O2 Mn1 Cl1 98.07(6) . . ?
N2 Mn1 Cl1 93.54(6) . . ?
N1 Mn1 Cl1 90.74(6) . . ?
O1 Mn1 O5 88.92(7) . . ?
O2 Mn1 O5 92.93(7) . . ?
N2 Mn1 O5 82.92(7) . . ?
N1 Mn1 O5 77.97(7) . . ?
Cl1 Mn1 O5 168.50(5) . . ?
O4 Mn2 O3 93.99(7) . . ?
O4 Mn2 N6 173.26(8) . . ?
O3 Mn2 N6 91.51(7) . . ?
O4 Mn2 N7 91.91(7) . . ?
O3 Mn2 N7 174.08(7) . . ?
N6 Mn2 N7 82.64(7) . . ?
O4 Mn2 O6 93.72(8) . . ?
O3 Mn2 O6 93.93(8) . . ?
N6 Mn2 O6 89.78(9) . . ?
N7 Mn2 O6 85.21(7) . . ?
O4 Mn2 O7 90.88(9) . . ?
O3 Mn2 O7 93.51(9) . . ?
N6 Mn2 O7 84.90(10) . . ?
N7 Mn2 O7 86.87(8) . . ?
O6 Mn2 O7 170.96(8) . . ?
N4 Zn1 Cl2 116.56(5) . . ?
N4 Zn1 Cl3 128.66(5) . . ?
Cl2 Zn1 Cl3 114.75(2) . . ?
N4 Zn1 N3 74.69(7) . . ?
Cl2 Zn1 N3 103.57(5) . . ?
Cl3 Zn1 N3 95.16(5) . . ?
N4 Zn1 N5 73.19(7) . . ?
Cl2 Zn1 N5 93.78(4) . . ?
Cl3 Zn1 N5 102.08(4) . . ?
N3 Zn1 N5 147.69(6) . . ?
C15 N1 C16 121.95(18) . . ?
C15 N1 Mn1 124.38(14) . . ?
C16 N1 Mn1 113.54(13) . . ?
C22 N2 C17 121.12(17) . . ?
C22 N2 Mn1 125.35(13) . . ?
C17 N2 Mn1 113.44(13) . . ?
C39 N3 C43 118.03(19) . . ?
C39 N3 Zn1 128.41(14) . . ?
C43 N3 Zn1 113.46(15) . . ?
C48 N4 C44 119.99(17) . . ?
C48 N4 Zn1 120.98(13) . . ?
C44 N4 Zn1 118.86(15) . . ?
C49 N5 C53 117.46(19) . . ?
C49 N5 Zn1 113.99(15) . . ?
C53 N5 Zn1 128.24(13) . . ?
C62 N6 C58 121.17(19) . . ?
C62 N6 Mn2 125.53(16) . . ?
C58 N6 Mn2 113.28(13) . . ?
C77 N7 C59 121.48(17) . . ?
C77 N7 Mn2 124.96(14) . . ?
C59 N7 Mn2 113.55(13) . . ?
C1 O1 Mn1 130.52(15) . . ?
C28 O2 Mn1 131.07(12) . . ?
C68 O3 Mn2 131.28(15) . . ?
C83 O4 Mn2 131.02(14) . . ?
C92 O5 Mn1 119.8(2) . . ?
C92 O5 H5A 103.5 . . ?
Mn1 O5 H5A 111.7 . . ?
Mn2 O6 H6A 117.2 . . ?
Mn2 O6 H6B 118.0 . . ?
H6A O6 H6B 114.5 . . ?
C93 O7 Mn2 122.5(3) . . ?
C93 O7 H7 113.6 . . ?
Mn2 O7 H7 115.6 . . ?
O1 C1 C6 122.09(19) . . ?
O1 C1 C2 119.6(2) . . ?
C6 C1 C2 118.31(19) . . ?
C3 C2 C1 117.5(2) . . ?
C3 C2 C7 122.6(2) . . ?
C1 C2 C7 119.8(2) . . ?
C2 C3 C4 125.3(2) . . ?
C2 C3 H3 117.4 . . ?
C4 C3 H3 117.4 . . ?
C5 C4 C3 116.6(2) . . ?
C5 C4 C11 120.8(2) . . ?
C3 C4 C11 122.6(2) . . ?
C4 C5 C6 121.4(2) . . ?
C4 C5 H5 119.3 . . ?
C6 C5 H5 119.3 . . ?
C5 C6 C1 120.7(2) . . ?
C5 C6 C15 115.4(2) . . ?
C1 C6 C15 123.60(19) . . ?
C8 C7 C2 110.1(2) . . ?
C8 C7 C9 109.7(2) . . ?
C2 C7 C9 110.9(2) . . ?
C8 C7 C10 107.3(2) . . ?
C2 C7 C10 111.4(2) . . ?
C9 C7 C10 107.2(2) . . ?
C7 C8 H8A 109.5 . . ?
C7 C8 H8B 109.5 . . ?
H8A C8 H8B 109.5 . . ?
C7 C8 H8C 109.5 . . ?
H8A C8 H8C 109.5 . . ?
H8B C8 H8C 109.5 . . ?
C7 C9 H9A 109.5 . . ?
C7 C9 H9B 109.5 . . ?
H9A C9 H9B 109.5 . . ?
C7 C9 H9C 109.5 . . ?
H9A C9 H9C 109.5 . . ?
H9B C9 H9C 109.5 . . ?
C7 C10 H10A 109.5 . . ?
C7 C10 H10B 109.5 . . ?
H10A C10 H10B 109.5 . . ?
C7 C10 H10C 109.5 . . ?
H10A C10 H10C 109.5 . . ?
H10B C10 H10C 109.5 . . ?
C12A C11 C13A 110.5(5) . . ?
C12A C11 C4 112.2(3) . . ?
C13B C11 C4 114.9(6) . . ?
C13A C11 C4 107.0(3) . . ?
C13B C11 C14B 116.2(12) . . ?
C4 C11 C14B 109.9(5) . . ?
C12A C11 C14A 108.4(5) . . ?
C13A C11 C14A 109.0(4) . . ?
C4 C11 C14A 109.7(3) . . ?
C13B C11 C12B 106.4(11) . . ?
C4 C11 C12B 105.5(5) . . ?
C14B C11 C12B 102.6(8) . . ?
C11 C12A H12A 109.5 . . ?
C11 C12A H12B 109.5 . . ?
H12A C12A H12B 109.5 . . ?
C11 C12A H12C 109.5 . . ?
H12A C12A H12C 109.5 . . ?
H12B C12A H12C 109.5 . . ?
C11 C13A H13A 109.5 . . ?
C11 C13A H13B 109.5 . . ?
H13A C13A H13B 109.5 . . ?
C11 C13A H13C 109.5 . . ?
H13A C13A H13C 109.5 . . ?
H13B C13A H13C 109.5 . . ?
C11 C14A H14A 109.5 . . ?
C11 C14A H14B 109.5 . . ?
H14A C14A H14B 109.5 . . ?
C11 C14A H14C 109.5 . . ?
H14A C14A H14C 109.5 . . ?
H14B C14A H14C 109.5 . . ?
C11 C12B H12D 109.5 . . ?
C11 C12B H12E 109.5 . . ?
H12D C12B H12E 109.5 . . ?
C11 C12B H12F 109.5 . . ?
H12D C12B H12F 109.5 . . ?
H12E C12B H12F 109.5 . . ?
C11 C13B H13D 109.5 . . ?
C11 C13B H13E 109.5 . . ?
H13D C13B H13E 109.5 . . ?
C11 C13B H13F 109.5 . . ?
H13D C13B H13F 109.5 . . ?
H13E C13B H13F 109.5 . . ?
C11 C14B H14D 109.5 . . ?
C11 C14B H14E 109.5 . . ?
H14D C14B H14E 109.5 . . ?
C11 C14B H14F 109.5 . . ?
H14D C14B H14F 109.5 . . ?
H14E C14B H14F 109.5 . . ?
N1 C15 C6 125.8(2) . . ?
N1 C15 H15 117.1 . . ?
C6 C15 H15 117.1 . . ?
C21 C16 C17 119.18(18) . . ?
C21 C16 N1 126.07(19) . . ?
C17 C16 N1 114.60(17) . . ?
C18 C17 C16 120.38(18) . . ?
C18 C17 N2 123.86(18) . . ?
C16 C17 N2 115.55(17) . . ?
C17 C18 C19 119.6(2) . . ?
C17 C18 H18 120.2 . . ?
C19 C18 H18 120.2 . . ?
C18 C19 C20 120.11(19) . . ?
C18 C19 C37 115.1(2) . . ?
C20 C19 C37 124.4(2) . . ?
C21 C20 C19 119.9(2) . . ?
C21 C20 H20 120.1 . . ?
C19 C20 H20 120.1 . . ?
C20 C21 C16 120.7(2) . . ?
C20 C21 H21 119.7 . . ?
C16 C21 H21 119.7 . . ?
N2 C22 C23 126.28(18) . . ?
N2 C22 H22 116.9 . . ?
C23 C22 H22 116.9 . . ?
C24 C23 C22 115.96(17) . . ?
C24 C23 C28 120.81(17) . . ?
C22 C23 C28 123.08(19) . . ?
C25 C24 C23 121.64(18) . . ?
C25 C24 H24 119.2 . . ?
C23 C24 H24 119.2 . . ?
C24 C25 C26 116.59(19) . . ?
C24 C25 C29 119.89(17) . . ?
C26 C25 C29 123.52(18) . . ?
C27 C26 C25 125.05(18) . . ?
C27 C26 H26 117.5 . . ?
C25 C26 H26 117.5 . . ?
C26 C27 C28 117.89(17) . . ?
C26 C27 C33 121.93(17) . . ?
C28 C27 C33 120.15(18) . . ?
O2 C28 C27 120.51(17) . . ?
O2 C28 C23 121.44(17) . . ?
C27 C28 C23 118.01(18) . . ?
C31B C29 C25 120.9(5) . . ?
C32A C29 C25 112.5(2) . . ?
C32A C29 C30A 110.9(2) . . ?
C25 C29 C30A 110.0(2) . . ?
C31B C29 C32B 110.6(10) . . ?
C25 C29 C32B 114.8(7) . . ?
C32A C29 C31A 108.5(2) . . ?
C25 C29 C31A 107.06(19) . . ?
C30A C29 C31A 107.8(2) . . ?
C31B C29 C30B 103.5(9) . . ?
C25 C29 C30B 107.0(4) . . ?
C32B C29 C30B 96.3(9) . . ?
C29 C30A H30A 109.5 . . ?
C29 C30A H30B 109.5 . . ?
H30A C30A H30B 109.5 . . ?
C29 C30A H30C 109.5 . . ?
H30A C30A H30C 109.5 . . ?
H30B C30A H30C 109.5 . . ?
C29 C31A H31A 109.5 . . ?
C29 C31A H31B 109.5 . . ?
H31A C31A H31B 109.5 . . ?
C29 C31A H31C 109.5 . . ?
H31A C31A H31C 109.5 . . ?
H31B C31A H31C 109.5 . . ?
C29 C32A H32A 109.5 . . ?
C29 C32A H32B 109.5 . . ?
H32A C32A H32B 109.5 . . ?
C29 C32A H32C 109.5 . . ?
H32A C32A H32C 109.5 . . ?
H32B C32A H32C 109.5 . . ?
C29 C30B H30D 109.5 . . ?
C29 C30B H30E 109.5 . . ?
H30D C30B H30E 109.5 . . ?
C29 C30B H30F 109.5 . . ?
H30D C30B H30F 109.5 . . ?
H30E C30B H30F 109.5 . . ?
C29 C31B H31D 109.5 . . ?
C29 C31B H31E 109.5 . . ?
H31D C31B H31E 109.5 . . ?
C29 C31B H31F 109.5 . . ?
H31D C31B H31F 109.5 . . ?
H31E C31B H31F 109.5 . . ?
C29 C32B H32D 109.5 . . ?
C29 C32B H32E 109.5 . . ?
H32D C32B H32E 109.5 . . ?
C29 C32B H32F 109.5 . . ?
H32D C32B H32F 109.5 . . ?
H32E C32B H32F 109.5 . . ?
C36 C33 C35 108.12(19) . . ?
C36 C33 C27 109.37(18) . . ?
C35 C33 C27 111.73(18) . . ?
C36 C33 C34 109.4(2) . . ?
C35 C33 C34 107.96(19) . . ?
C27 C33 C34 110.18(17) . . ?
C33 C34 H34A 109.5 . . ?
C33 C34 H34B 109.5 . . ?
H34A C34 H34B 109.5 . . ?
C33 C34 H34C 109.5 . . ?
H34A C34 H34C 109.5 . . ?
H34B C34 H34C 109.5 . . ?
C33 C35 H35A 109.5 . . ?
C33 C35 H35B 109.5 . . ?
H35A C35 H35B 109.5 . . ?
C33 C35 H35C 109.5 . . ?
H35A C35 H35C 109.5 . . ?
H35B C35 H35C 109.5 . . ?
C33 C36 H36A 109.5 . . ?
C33 C36 H36B 109.5 . . ?
H36A C36 H36B 109.5 . . ?
C33 C36 H36C 109.5 . . ?
H36A C36 H36C 109.5 . . ?
H36B C36 H36C 109.5 . . ?
C38 C37 C19 165.6(2) . . ?
C37 C38 C39 176.0(3) . . ?
N3 C39 C40 122.5(2) . . ?
N3 C39 C38 118.20(19) . . ?
C40 C39 C38 119.2(2) . . ?
C41 C40 C39 119.0(3) . . ?
C41 C40 H40 120.5 . . ?
C39 C40 H40 120.5 . . ?
C42 C41 C40 119.1(2) . . ?
C42 C41 H41 120.4 . . ?
C40 C41 H41 120.4 . . ?
C41 C42 C43 119.4(2) . . ?
C41 C42 H42 120.3 . . ?
C43 C42 H42 120.3 . . ?
N3 C43 C42 122.0(2) . . ?
N3 C43 C44 115.86(19) . . ?
C42 C43 C44 122.2(2) . . ?
N4 C44 C45 120.6(2) . . ?
N4 C44 C43 116.67(17) . . ?
C45 C44 C43 122.7(2) . . ?
C46 C45 C44 119.4(2) . . ?
C46 C45 H45 120.3 . . ?
C44 C45 H45 120.3 . . ?
C47 C46 C45 119.6(2) . . ?
C47 C46 H46 120.2 . . ?
C45 C46 H46 120.2 . . ?
C46 C47 C48 118.4(3) . . ?
C46 C47 H47 120.8 . . ?
C48 C47 H47 120.8 . . ?
N4 C48 C47 121.9(2) . . ?
N4 C48 C49 116.50(17) . . ?
C47 C48 C49 121.6(2) . . ?
N5 C49 C50 122.8(2) . . ?
N5 C49 C48 115.0(2) . . ?
C50 C49 C48 122.18(18) . . ?
C51 C50 C49 119.44(19) . . ?
C51 C50 H50 120.3 . . ?
C49 C50 H50 120.3 . . ?
C50 C51 C52 118.6(2) . . ?
C50 C51 H51 120.7 . . ?
C52 C51 H51 120.7 . . ?
C51 C52 C53 118.7(2) . . ?
C51 C52 H52 120.7 . . ?
C53 C52 H52 120.7 . . ?
N5 C53 C52 123.03(18) . . ?
N5 C53 C54 117.5(2) . . ?
C52 C53 C54 119.5(2) . . ?
C55 C54 C53 175.2(3) . . ?
C54 C55 C56 172.9(2) . . ?
C57 C56 C61 120.88(18) . . ?
C57 C56 C55 117.02(19) . . ?
C61 C56 C55 122.1(2) . . ?
C56 C57 C58 119.32(19) . . ?
C56 C57 H57 120.3 . . ?
C58 C57 H57 120.3 . . ?
C57 C58 C59 120.2(2) . . ?
C57 C58 N6 124.30(19) . . ?
C59 C58 N6 115.49(17) . . ?
C60 C59 C58 120.00(18) . . ?
C60 C59 N7 125.26(17) . . ?
C58 C59 N7 114.72(18) . . ?
C61 C60 C59 119.73(19) . . ?
C61 C60 H60 120.1 . . ?
C59 C60 H60 120.1 . . ?
C60 C61 C56 119.7(2) . . ?
C60 C61 H61 120.2 . . ?
C56 C61 H61 120.2 . . ?
N6 C62 C63 126.1(2) . . ?
N6 C62 H62 117.0 . . ?
C63 C62 H62 117.0 . . ?
C68 C63 C64 120.8(2) . . ?
C68 C63 C62 123.0(2) . . ?
C64 C63 C62 116.1(2) . . ?
C65 C64 C63 121.5(2) . . ?
C65 C64 H64 119.2 . . ?
C63 C64 H64 119.2 . . ?
C64 C65 C66 116.5(2) . . ?
C64 C65 C69 122.5(3) . . ?
C66 C65 C69 120.9(2) . . ?
C67 C66 C65 125.2(2) . . ?
C67 C66 H66 117.4 . . ?
C65 C66 H66 117.4 . . ?
C66 C67 C68 117.5(2) . . ?
C66 C67 C73 122.7(2) . . ?
C68 C67 C73 119.8(2) . . ?
O3 C68 C63 122.2(2) . . ?
O3 C68 C67 119.4(2) . . ?
C63 C68 C67 118.4(2) . . ?
C71 C69 C72 111.3(3) . . ?
C71 C69 C65 108.8(3) . . ?
C72 C69 C65 110.5(2) . . ?
C71 C69 C70 109.0(4) . . ?
C72 C69 C70 106.1(3) . . ?
C65 C69 C70 111.2(3) . . ?
C69 C70 H70A 109.5 . . ?
C69 C70 H70B 109.5 . . ?
H70A C70 H70B 109.5 . . ?
C69 C70 H70C 109.5 . . ?
H70A C70 H70C 109.5 . . ?
H70B C70 H70C 109.5 . . ?
C69 C71 H71A 109.5 . . ?
C69 C71 H71B 109.5 . . ?
H71A C71 H71B 109.5 . . ?
C69 C71 H71C 109.5 . . ?
H71A C71 H71C 109.5 . . ?
H71B C71 H71C 109.5 . . ?
C69 C72 H72A 109.5 . . ?
C69 C72 H72B 109.5 . . ?
H72A C72 H72B 109.5 . . ?
C69 C72 H72C 109.5 . . ?
H72A C72 H72C 109.5 . . ?
H72B C72 H72C 109.5 . . ?
C76 C73 C75 107.5(3) . . ?
C76 C73 C67 112.0(2) . . ?
C75 C73 C67 109.4(3) . . ?
C76 C73 C74 106.8(3) . . ?
C75 C73 C74 111.0(3) . . ?
C67 C73 C74 110.1(3) . . ?
C73 C74 H74A 109.5 . . ?
C73 C74 H74B 109.5 . . ?
H74A C74 H74B 109.5 . . ?
C73 C74 H74C 109.5 . . ?
H74A C74 H74C 109.5 . . ?
H74B C74 H74C 109.5 . . ?
C73 C75 H75A 109.5 . . ?
C73 C75 H75B 109.5 . . ?
H75A C75 H75B 109.5 . . ?
C73 C75 H75C 109.5 . . ?
H75A C75 H75C 109.5 . . ?
H75B C75 H75C 109.5 . . ?
C73 C76 H76A 109.5 . . ?
C73 C76 H76B 109.5 . . ?
H76A C76 H76B 109.5 . . ?
C73 C76 H76C 109.5 . . ?
H76A C76 H76C 109.5 . . ?
H76B C76 H76C 109.5 . . ?
N7 C77 C78 125.94(18) . . ?
N7 C77 H77 117.0 . . ?
C78 C77 H77 117.0 . . ?
C79 C78 C77 115.67(18) . . ?
C79 C78 C83 120.94(17) . . ?
C77 C78 C83 123.33(18) . . ?
C80 C79 C78 121.53(19) . . ?
C80 C79 H79 119.2 . . ?
C78 C79 H79 119.2 . . ?
C79 C80 C81 116.3(2) . . ?
C79 C80 C84 122.0(2) . . ?
C81 C80 C84 121.55(19) . . ?
C82 C81 C80 125.2(2) . . ?
C82 C81 H81 117.4 . . ?
C80 C81 H81 117.4 . . ?
C81 C82 C83 117.9(2) . . ?
C81 C82 C88A 123.2(3) . . ?
C83 C82 C88A 118.8(3) . . ?
C81 C82 C88B 118.4(6) . . ?
C83 C82 C88B 123.2(6) . . ?
O4 C83 C82 119.70(19) . . ?
O4 C83 C78 122.21(18) . . ?
C82 C83 C78 118.1(2) . . ?
C85 C84 C87 108.0(4) . . ?
C85 C84 C86 111.5(4) . . ?
C87 C84 C86 107.7(3) . . ?
C85 C84 C80 111.0(2) . . ?
C87 C84 C80 111.6(2) . . ?
C86 C84 C80 107.1(3) . . ?
C84 C85 H85A 109.5 . . ?
C84 C85 H85B 109.5 . . ?
H85A C85 H85B 109.5 . . ?
C84 C85 H85C 109.5 . . ?
H85A C85 H85C 109.5 . . ?
H85B C85 H85C 109.5 . . ?
C84 C86 H86A 109.5 . . ?
C84 C86 H86B 109.5 . . ?
H86A C86 H86B 109.5 . . ?
C84 C86 H86C 109.5 . . ?
H86A C86 H86C 109.5 . . ?
H86B C86 H86C 109.5 . . ?
C84 C87 H87A 109.5 . . ?
C84 C87 H87B 109.5 . . ?
H87A C87 H87B 109.5 . . ?
C84 C87 H87C 109.5 . . ?
H87A C87 H87C 109.5 . . ?
H87B C87 H87C 109.5 . . ?
C91A C88A C82 110.6(11) . . ?
C91A C88A C89A 107.5(10) . . ?
C82 C88A C89A 111.8(6) . . ?
C91A C88A C90A 110.2(12) . . ?
C82 C88A C90A 113.0(8) . . ?
C89A C88A C90A 103.5(9) . . ?
C88A C89A H89A 109.5 . . ?
C88A C89A H89B 109.5 . . ?
H89A C89A H89B 109.5 . . ?
C88A C89A H89C 109.5 . . ?
H89A C89A H89C 109.5 . . ?
H89B C89A H89C 109.5 . . ?
C88A C90A H90A 109.5 . . ?
C88A C90A H90B 109.5 . . ?
H90A C90A H90B 109.5 . . ?
C88A C90A H90C 109.5 . . ?
H90A C90A H90C 109.5 . . ?
H90B C90A H90C 109.5 . . ?
C88A C91A H91A 109.5 . . ?
C88A C91A H91B 109.5 . . ?
H91A C91A H91B 109.5 . . ?
C88A C91A H91C 109.5 . . ?
H91A C91A H91C 109.5 . . ?
H91B C91A H91C 109.5 . . ?
C90B C88B C89B 113.6(15) . . ?
C90B C88B C91B 111.2(16) . . ?
C89B C88B C91B 105.7(14) . . ?
C90B C88B C82 104.6(12) . . ?
C89B C88B C82 113.5(12) . . ?
C91B C88B C82 108.3(13) . . ?
C88B C89B H89D 109.5 . . ?
C88B C89B H89E 109.5 . . ?
H89D C89B H89E 109.5 . . ?
C88B C89B H89F 109.5 . . ?
H89D C89B H89F 109.5 . . ?
H89E C89B H89F 109.5 . . ?
C88B C90B H90D 109.5 . . ?
C88B C90B H90E 109.5 . . ?
H90D C90B H90E 109.5 . . ?
C88B C90B H90F 109.5 . . ?
H90D C90B H90F 109.5 . . ?
H90E C90B H90F 109.5 . . ?
C88B C91B H91D 109.5 . . ?
C88B C91B H91E 109.5 . . ?
H91D C91B H91E 109.5 . . ?
C88B C91B H91F 109.5 . . ?
H91D C91B H91F 109.5 . . ?
H91E C91B H91F 109.5 . . ?
C94 O8 H8 115.9 . . ?
O5 C92 H92A 109.5 . . ?
O5 C92 H92B 109.5 . . ?
H92A C92 H92B 109.5 . . ?
O5 C92 H92C 109.5 . . ?
H92A C92 H92C 109.5 . . ?
H92B C92 H92C 109.5 . . ?
C95 O9 H9 108.7 . . ?
O7 C93 H93A 109.5 . . ?
O7 C93 H93B 109.5 . . ?
H93A C93 H93B 109.5 . . ?
O7 C93 H93C 109.5 . . ?
H93A C93 H93C 109.5 . . ?
H93B C93 H93C 109.5 . . ?
C96 O10 H10 105.0 . . ?
O8 C94 H94A 109.5 . . ?
O8 C94 H94B 109.5 . . ?
H94A C94 H94B 109.5 . . ?
O8 C94 H94C 109.5 . . ?
H94A C94 H94C 109.5 . . ?
H94B C94 H94C 109.5 . . ?
C97 O11 H11 105.4 . . ?
O9 C95 H95A 109.5 . . ?
O9 C95 H95B 109.5 . . ?
H95A C95 H95B 109.5 . . ?
O9 C95 H95C 109.5 . . ?
H95A C95 H95C 109.5 . . ?
H95B C95 H95C 109.5 . . ?
O10 C96 H96A 109.5 . . ?
O10 C96 H96B 109.5 . . ?
H96A C96 H96B 109.5 . . ?
O10 C96 H96C 109.5 . . ?
H96A C96 H96C 109.5 . . ?
H96B C96 H96C 109.5 . . ?
O11 C97 H97A 109.5 . . ?
O11 C97 H97B 109.5 . . ?
H97A C97 H97B 109.5 . . ?
O11 C97 H97C 109.5 . . ?
H97A C97 H97C 109.5 . . ?
H97B C97 H97C 109.5 . . ?
C98 O12 H12 109.5 . . ?
O12 C98 H98A 109.5 . . ?
O12 C98 H98B 109.5 . . ?
H98A C98 H98B 109.5 . . ?
O12 C98 H98C 109.5 . . ?
H98A C98 H98C 109.5 . . ?
H98B C98 H98C 109.5 . . ?

loop_
_geom_bond_atom_site_label_1
_geom_bond_atom_site_label_2
_geom_bond_distance
_geom_bond_site_symmetry_2
_geom_bond_publ_flag
Mn1 O1 1.8677(16) . ?
Mn1 O2 1.8856(15) . ?
Mn1 N2 1.9759(17) . ?
Mn1 N1 1.9888(18) . ?
Mn1 Cl1 2.4829(7) . ?
Mn1 O5 2.508(2) . ?
Mn2 O4 1.8730(16) . ?
Mn2 O3 1.8731(16) . ?
Mn2 N6 1.9744(18) . ?
Mn2 N7 1.9810(17) . ?
Mn2 O6 2.284(2) . ?
Mn2 O7 2.292(2) . ?
Zn1 N4 2.1097(16) . ?
Zn1 Cl2 2.2482(5) . ?
Zn1 Cl3 2.2658(5) . ?
Zn1 N3 2.2855(19) . ?
Zn1 N5 2.3229(19) . ?
N1 C15 1.305(3) . ?
N1 C16 1.418(3) . ?
N2 C22 1.300(3) . ?
N2 C17 1.418(2) . ?
N3 C39 1.345(3) . ?
N3 C43 1.347(3) . ?
N4 C48 1.337(3) . ?
N4 C44 1.348(3) . ?
N5 C49 1.346(2) . ?
N5 C53 1.352(3) . ?
N6 C62 1.305(3) . ?
N6 C58 1.421(3) . ?
N7 C77 1.300(2) . ?
N7 C59 1.421(2) . ?
O1 C1 1.319(3) . ?
O2 C28 1.319(3) . ?
O3 C68 1.325(3) . ?
O4 C83 1.313(3) . ?
O5 C92 1.357(5) . ?
O5 H5A 0.9056 . ?
O6 H6A 0.8068 . ?
O6 H6B 0.7928 . ?
O7 C93 1.409(7) . ?
O7 H7 0.8606 . ?
C1 C6 1.423(3) . ?
C1 C2 1.429(3) . ?
C2 C3 1.384(3) . ?
C2 C7 1.534(3) . ?
C3 C4 1.404(4) . ?
C3 H3 0.9500 . ?
C4 C5 1.378(3) . ?
C4 C11 1.533(3) . ?
C5 C6 1.412(3) . ?
C5 H5 0.9500 . ?
C6 C15 1.435(3) . ?
C7 C8 1.534(4) . ?
C7 C9 1.535(4) . ?
C7 C10 1.545(3) . ?
C8 H8A 0.9800 . ?
C8 H8B 0.9800 . ?
C8 H8C 0.9800 . ?
C9 H9A 0.9800 . ?
C9 H9B 0.9800 . ?
C9 H9C 0.9800 . ?
C10 H10A 0.9800 . ?
C10 H10B 0.9800 . ?
C10 H10C 0.9800 . ?
C11 C12A 1.499(6) . ?
C11 C13B 1.510(19) . ?
C11 C13A 1.517(6) . ?
C11 C14B 1.540(13) . ?
C11 C14A 1.546(6) . ?
C11 C12B 1.687(16) . ?
C12A H12A 0.9800 . ?
C12A H12B 0.9800 . ?
C12A H12C 0.9800 . ?
C13A H13A 0.9800 . ?
C13A H13B 0.9800 . ?
C13A H13C 0.9800 . ?
C14A H14A 0.9800 . ?
C14A H14B 0.9800 . ?
C14A H14C 0.9800 . ?
C12B H12D 0.9800 . ?
C12B H12E 0.9800 . ?
C12B H12F 0.9800 . ?
C13B H13D 0.9800 . ?
C13B H13E 0.9800 . ?
C13B H13F 0.9800 . ?
C14B H14D 0.9800 . ?
C14B H14E 0.9800 . ?
C14B H14F 0.9800 . ?
C15 H15 0.9500 . ?
C16 C21 1.393(3) . ?
C16 C17 1.409(3) . ?
C17 C18 1.388(3) . ?
C18 C19 1.397(3) . ?
C18 H18 0.9500 . ?
C19 C20 1.401(3) . ?
C19 C37 1.433(3) . ?
C20 C21 1.381(3) . ?
C20 H20 0.9500 . ?
C21 H21 0.9500 . ?
C22 C23 1.420(3) . ?
C22 H22 0.9500 . ?
C23 C24 1.415(3) . ?
C23 C28 1.427(3) . ?
C24 C25 1.371(3) . ?
C24 H24 0.9500 . ?
C25 C26 1.408(3) . ?
C25 C29 1.529(3) . ?
C26 C27 1.387(3) . ?
C26 H26 0.9500 . ?
C27 C28 1.425(3) . ?
C27 C33 1.536(3) . ?
C29 C31B 1.467(11) . ?
C29 C32A 1.499(3) . ?
C29 C30A 1.540(4) . ?
C29 C32B 1.555(13) . ?
C29 C31A 1.560(4) . ?
C29 C30B 1.661(11) . ?
C30A H30A 0.9800 . ?
C30A H30B 0.9800 . ?
C30A H30C 0.9800 . ?
C31A H31A 0.9800 . ?
C31A H31B 0.9800 . ?
C31A H31C 0.9800 . ?
C32A H32A 0.9800 . ?
C32A H32B 0.9800 . ?
C32A H32C 0.9800 . ?
C30B H30D 0.9800 . ?
C30B H30E 0.9800 . ?
C30B H30F 0.9800 . ?
C31B H31D 0.9800 . ?
C31B H31E 0.9800 . ?
C31B H31F 0.9800 . ?
C32B H32D 0.9800 . ?
C32B H32E 0.9800 . ?
C32B H32F 0.9800 . ?
C33 C36 1.528(4) . ?
C33 C35 1.533(3) . ?
C33 C34 1.548(3) . ?
C34 H34A 0.9800 . ?
C34 H34B 0.9800 . ?
C34 H34C 0.9800 . ?
C35 H35A 0.9800 . ?
C35 H35B 0.9800 . ?
C35 H35C 0.9800 . ?
C36 H36A 0.9800 . ?
C36 H36B 0.9800 . ?
C36 H36C 0.9800 . ?
C37 C38 1.197(3) . ?
C38 C39 1.432(3) . ?
C39 C40 1.394(3) . ?
C40 C41 1.375(4) . ?
C40 H40 0.9500 . ?
C41 C42 1.374(4) . ?
C41 H41 0.9500 . ?
C42 C43 1.398(3) . ?
C42 H42 0.9500 . ?
C43 C44 1.473(4) . ?
C44 C45 1.400(3) . ?
C45 C46 1.381(4) . ?
C45 H45 0.9500 . ?
C46 C47 1.379(4) . ?
C46 H46 0.9500 . ?
C47 C48 1.401(3) . ?
C47 H47 0.9500 . ?
C48 C49 1.482(3) . ?
C49 C50 1.388(3) . ?
C50 C51 1.385(3) . ?
C50 H50 0.9500 . ?
C51 C52 1.389(3) . ?
C51 H51 0.9500 . ?
C52 C53 1.394(3) . ?
C52 H52 0.9500 . ?
C53 C54 1.423(3) . ?
C54 C55 1.194(3) . ?
C55 C56 1.428(3) . ?
C56 C57 1.384(3) . ?
C56 C61 1.402(3) . ?
C57 C58 1.386(3) . ?
C57 H57 0.9500 . ?
C58 C59 1.404(3) . ?
C59 C60 1.393(3) . ?
C60 C61 1.385(3) . ?
C60 H60 0.9500 . ?
C61 H61 0.9500 . ?
C62 C63 1.424(3) . ?
C62 H62 0.9500 . ?
C63 C68 1.417(3) . ?
C63 C64 1.419(3) . ?
C64 C65 1.365(4) . ?
C64 H64 0.9500 . ?
C65 C66 1.415(4) . ?
C65 C69 1.536(3) . ?
C66 C67 1.382(4) . ?
C66 H66 0.9500 . ?
C67 C68 1.427(3) . ?
C67 C73 1.533(4) . ?
C69 C71 1.462(6) . ?
C69 C72 1.531(4) . ?
C69 C70 1.543(6) . ?
C70 H70A 0.9800 . ?
C70 H70B 0.9800 . ?
C70 H70C 0.9800 . ?
C71 H71A 0.9800 . ?
C71 H71B 0.9800 . ?
C71 H71C 0.9800 . ?
C72 H72A 0.9800 . ?
C72 H72B 0.9800 . ?
C72 H72C 0.9800 . ?
C73 C76 1.530(4) . ?
C73 C75 1.531(6) . ?
C73 C74 1.543(5) . ?
C74 H74A 0.9800 . ?
C74 H74B 0.9800 . ?
C74 H74C 0.9800 . ?
C75 H75A 0.9800 . ?
C75 H75B 0.9800 . ?
C75 H75C 0.9800 . ?
C76 H76A 0.9800 . ?
C76 H76B 0.9800 . ?
C76 H76C 0.9800 . ?
C77 C78 1.422(3) . ?
C77 H77 0.9500 . ?
C78 C79 1.415(3) . ?
C78 C83 1.427(3) . ?
C79 C80 1.375(3) . ?
C79 H79 0.9500 . ?
C80 C81 1.412(3) . ?
C80 C84 1.534(3) . ?
C81 C82 1.388(4) . ?
C81 H81 0.9500 . ?
C82 C83 1.421(3) . ?
C82 C88A 1.530(9) . ?
C82 C88B 1.582(17) . ?
C84 C85 1.504(5) . ?
C84 C87 1.517(4) . ?
C84 C86 1.533(6) . ?
C85 H85A 0.9800 . ?
C85 H85B 0.9800 . ?
C85 H85C 0.9800 . ?
C86 H86A 0.9800 . ?
C86 H86B 0.9800 . ?
C86 H86C 0.9800 . ?
C87 H87A 0.9800 . ?
C87 H87B 0.9800 . ?
C87 H87C 0.9800 . ?
C88A C91A 1.51(2) . ?
C88A C89A 1.555(11) . ?
C88A C90A 1.556(15) . ?
C89A H89A 0.9800 . ?
C89A H89B 0.9800 . ?
C89A H89C 0.9800 . ?
C90A H90A 0.9800 . ?
C90A H90B 0.9800 . ?
C90A H90C 0.9800 . ?
C91A H91A 0.9800 . ?
C91A H91B 0.9800 . ?
C91A H91C 0.9800 . ?
C88B C90B 1.50(2) . ?
C88B C89B 1.512(19) . ?
C88B C91B 1.54(2) . ?
C89B H89D 0.9800 . ?
C89B H89E 0.9800 . ?
C89B H89F 0.9800 . ?
C90B H90D 0.9800 . ?
C90B H90E 0.9800 . ?
C90B H90F 0.9800 . ?
C91B H91D 0.9800 . ?
C91B H91E 0.9800 . ?
C91B H91F 0.9800 . ?
O8 C94 1.330(7) . ?
O8 H8 0.8520 . ?
C92 H92A 0.9800 . ?
C92 H92B 0.9800 . ?
C92 H92C 0.9800 . ?
O9 C95 1.415(5) . ?
O9 H9 0.9773 . ?
C93 H93A 0.9800 . ?
C93 H93B 0.9800 . ?
C93 H93C 0.9800 . ?
O10 C96 1.434(5) . ?
O10 H10 0.9611 . ?
C94 H94A 0.9800 . ?
C94 H94B 0.9800 . ?
C94 H94C 0.9800 . ?
O11 C97 1.430(5) . ?
O11 H11 0.9797 . ?
C95 H95A 0.9800 . ?
C95 H95B 0.9800 . ?
C95 H95C 0.9800 . ?
C96 H96A 0.9800 . ?
C96 H96B 0.9800 . ?
C96 H96C 0.9800 . ?
C97 H97A 0.9800 . ?
C97 H97B 0.9800 . ?
C97 H97C 0.9800 . ?
O12 C98 1.407(7) . ?
O12 H12 0.8400 . ?
C98 H98A 0.9800 . ?
C98 H98B 0.9800 . ?
C98 H98C 0.9800 . ?
